data_7708334
loop_
_publ_author_name
'Uzelac, Marina'
'Yuan, Kang'
'Nichol, Gary Stephen'
'Ingleson, Michael James'

_publ_section_title
;
 Formation of a hydride containing amido-zincate using pinacolborane
;
_journal_name_full 'Dalton Transactions'
_journal_paper_doi 10.1039/D1DT02580E
_journal_year 2021
_chemical_absolute_configuration ad
_chemical_formula_moiety 'C26 H32 B2 Li2 N6 O2'
_chemical_formula_sum 'C26 H32 B2 Li2 N6 O2'
_chemical_formula_weight 496.07
_space_group_crystal_system orthorhombic
_space_group_IT_number 19
_space_group_name_Hall 'P 2ac 2ab'
_space_group_name_H-M_alt 'P 21 21 21'
_atom_sites_solution_hydrogens mixed
_atom_sites_solution_primary dual
_audit_creation_date 2021-05-07
_audit_creation_method
;
Olex2 1.3
(compiled 2020.11.12 svn.r5f609507 for OlexSys, GUI svn.r6272)
;
_audit_update_record
;
2021-08-03 deposited with the CCDC.	2021-09-13 downloaded from the CCDC.
;
_cell_angle_alpha 90
_cell_angle_beta 90
_cell_angle_gamma 90
_cell_formula_units_Z 4
_cell_length_a 10.756(3)
_cell_length_b 15.008(4)
_cell_length_c 17.229(5)
_cell_measurement_reflns_used 1920
_cell_measurement_temperature 100.0
_cell_measurement_theta_max 20.02
_cell_measurement_theta_min 2.29
_cell_volume 2781.2(13)
_computing_cell_refinement 'SAINT V8.40A (Bruker, 2019)'
_computing_data_collection 'GDA - generic data acquisition software'
_computing_data_reduction 'SAINT V8.40A (Bruker, 2019)'
_computing_molecular_graphics 'Olex2 1.3 (Dolomanov et al., 2009)'
_computing_publication_material 'Olex2 1.3 (Dolomanov et al., 2009)'
_computing_structure_refinement 'SHELXL 2018/3 (Sheldrick, 2015)'
_computing_structure_solution 'SHELXT 2018/2 (Sheldrick, 2018)'
_diffrn_ambient_temperature 100.0
_diffrn_detector 'Photon counting pixel array'
_diffrn_detector_type 'Dectris PILATUS 2M'
_diffrn_measured_fraction_theta_full 0.999
_diffrn_measured_fraction_theta_max 0.999
_diffrn_measurement_device 'Fixed \c 3-circle diffractometer'
_diffrn_measurement_device_type 'Diamond Light Souce Beamline I-19'
_diffrn_measurement_method 'shutterless scans'
_diffrn_measurement_specimen_support 'MiTeGen MicroMount'
_diffrn_radiation_monochromator 'Silicon 111'
_diffrn_radiation_type synchrotron
_diffrn_radiation_wavelength 0.6889
_diffrn_reflns_av_R_equivalents 0.0950
_diffrn_reflns_av_unetI/netI 0.0692
_diffrn_reflns_Laue_measured_fraction_full 0.999
_diffrn_reflns_Laue_measured_fraction_max 0.999
_diffrn_reflns_limit_h_max 9
_diffrn_reflns_limit_h_min -9
_diffrn_reflns_limit_k_max 13
_diffrn_reflns_limit_k_min -13
_diffrn_reflns_limit_l_max 15
_diffrn_reflns_limit_l_min -15
_diffrn_reflns_number 18741
_diffrn_reflns_point_group_measured_fraction_full 1.000
_diffrn_reflns_point_group_measured_fraction_max 1.000
_diffrn_reflns_theta_full 18.244
_diffrn_reflns_theta_max 18.244
_diffrn_reflns_theta_min 1.744
_diffrn_source Synchrotron
_diffrn_source_current 0.0
_diffrn_source_details 'Allan et al. (2017)'
_diffrn_source_power 0.0
_diffrn_source_type 'Diamond Light Source Beamline I19-1'
_diffrn_source_voltage 0.0
_diffrn_standards_number 0
_entry.id xia2

_exptl_absorpt_coefficient_mu 0.070
_exptl_absorpt_correction_T_max 0.7445
_exptl_absorpt_correction_T_min 0.5192
_exptl_absorpt_correction_type multi-scan
_exptl_absorpt_process_details
;
SADABS-2016/2 (Bruker,2016/2) was used for absorption correction.
wR2(int) was 0.1246 before and 0.0741 after correction.
The Ratio of minimum to maximum transmission is 0.6974.
The \l/2 correction factor is Not present.
;
_exptl_crystal_colour colourless
_exptl_crystal_colour_primary colourless
_exptl_crystal_density_diffrn 1.185
_exptl_crystal_description Needle
_exptl_crystal_F_000 1048
_exptl_crystal_size_max 0.045
_exptl_crystal_size_mid 0.008
_exptl_crystal_size_min 0.008
_refine_diff_density_max 0.179
_refine_diff_density_min -0.176
_refine_diff_density_rms 0.046
_refine_ls_abs_structure_details
;
 Flack x determined using 533 quotients [(I+)-(I-)]/[(I+)+(I-)]
 (Parsons, Flack and Wagner, Acta Cryst. B69 (2013) 249-259).
;
_refine_ls_abs_structure_Flack -1.3(10)
_refine_ls_extinction_method none
_refine_ls_goodness_of_fit_ref 1.086
_refine_ls_hydrogen_treatment mixed
_refine_ls_matrix_type full
_refine_ls_number_parameters 359
_refine_ls_number_reflns 2181
_refine_ls_number_restraints 147
_refine_ls_restrained_S_all 1.058
_refine_ls_R_factor_all 0.0882
_refine_ls_R_factor_gt 0.0584
_refine_ls_shift/su_max 0.000
_refine_ls_shift/su_mean 0.000
_refine_ls_structure_factor_coef Fsqd
_refine_ls_weighting_details 'w=1/[\s^2^(Fo^2^)+(0.0606P)^2^+0.9261P] where P=(Fo^2^+2Fc^2^)/3'
_refine_ls_weighting_scheme calc
_refine_ls_wR_factor_gt 0.1251
_refine_ls_wR_factor_ref 0.1425
_reflns_Friedel_coverage 0.711
_reflns_Friedel_fraction_full 1.000
_reflns_Friedel_fraction_max 1.000
_reflns_number_gt 1597
_reflns_number_total 2181
_reflns_threshold_expression 'I > 2\s(I)'
_cod_data_source_file d1dt02580e2.cif
_cod_data_source_block mi21006
_cod_database_code 7708334
_shelx_shelxl_version_number 2018/3
_shelx_space_group_comment
;
The symmetry employed for this shelxl refinement is uniquely defined
by the following loop, which should always be used as a source of
symmetry information in preference to the above space-group names.
They are only intended as comments.
;
_shelx_estimated_absorpt_t_max 0.999
_shelx_estimated_absorpt_t_min 0.997
_olex2_refinement_description
;
1. Fixed Uiso
 At 1.2 times of:
  All B(H,H,H,H) groups, All C(H) groups
 At 1.5 times of:
  All C(H,H,H) groups
2. Restrained distances
 B2-H2B = B2-H2D = B2-H2C = B2-H2A
 1.16 with sigma of 0.02
 H2D-H2C
 1.86 with sigma of 0.04
 H2A-H2C
 1.86 with sigma of 0.04
 H2B-H2D
 1.86 with sigma of 0.04
 H2D-H2A
 1.86 with sigma of 0.04
 H2B-H2A
 1.86 with sigma of 0.04
 H2B-H2C
 1.86 with sigma of 0.04
3. Rigid bond restraints
 All non-hydrogen atoms
 with sigma for 1-2 distances of 0.01 and sigma for 1-3 distances of 0.01
4.a Aromatic/amide H refined with riding coordinates:
 C2(H2), C3(H3), C4(H4), C5(H5), C7(H7), C8(H8), C9(H9), C10(H10), C12(H12),
 C13(H13), C14(H14), C15(H15), C17(H17), C24(H24), C25(H25), C26(H26)
4.b Idealised Me refined as rotating group:
 C20(H20A,H20B,H20C), C21(H21A,H21B,H21C), C22(H22A,H22B,H22C), C23(H23A,H23B,
 H23C)
;
_olex2_diffrn_ambient_temperature_device 'Oxford Cryosystems Cryostream 800'
_olex2_submission_special_instructions 'No special instructions were received'

loop_
_space_group_symop_operation_xyz
'x, y, z'
'-x+1/2, -y, z+1/2'
'x+1/2, -y+1/2, -z'
'-x, y+1/2, -z+1/2'

loop_
_atom_site_label
_atom_site_type_symbol
_atom_site_fract_x
_atom_site_fract_y
_atom_site_fract_z
_atom_site_U_iso_or_equiv
_atom_site_adp_type
_atom_site_occupancy
_atom_site_site_symmetry_order
_atom_site_calc_flag
_atom_site_refinement_flags_posn
_atom_site_refinement_flags_adp
_atom_site_refinement_flags_occupancy
_atom_site_disorder_assembly
_atom_site_disorder_group
O1 O 0.5551(7) 0.4596(4) 0.7933(4) 0.072(2) Uani 1 1 d . U . . .
O2 O 0.4030(6) 0.5651(4) 0.7684(4) 0.0689(19) Uani 1 1 d . U . . .
N1 N 0.4409(9) 0.4529(5) 0.6632(5) 0.067(2) Uani 1 1 d . U . . .
N2 N 0.6298(9) 0.3819(5) 0.6425(5) 0.070(2) Uani 1 1 d . U . . .
N3 N 0.2428(9) 0.5215(5) 0.6483(5) 0.068(2) Uani 1 1 d . U . . .
N4 N 0.6063(9) 0.5708(5) 0.6915(5) 0.067(2) Uani 1 1 d . U . . .
N5 N 0.7864(10) 0.5141(6) 0.7519(5) 0.072(2) Uani 1 1 d . U . . .
N6 N 0.4624(9) 0.6442(5) 0.6118(5) 0.072(2) Uani 1 1 d . U . . .
C1 C 0.5226(12) 0.4087(7) 0.6137(7) 0.069(3) Uani 1 1 d . U . . .
C2 C 0.7133(12) 0.3435(7) 0.5949(7) 0.079(3) Uani 1 1 d . U . . .
H2 H 0.789997 0.323764 0.616081 0.095 Uiso 1 1 calc R U . . .
C3 C 0.6922(13) 0.3317(7) 0.5165(8) 0.088(4) Uani 1 1 d . U . . .
H3 H 0.753763 0.305595 0.484198 0.105 Uiso 1 1 calc R U . . .
C4 C 0.5810(13) 0.3583(8) 0.4866(8) 0.092(4) Uani 1 1 d . U . . .
H4 H 0.564435 0.350129 0.432916 0.110 Uiso 1 1 calc R U . . .
C5 C 0.4915(12) 0.3974(7) 0.5340(7) 0.087(4) Uani 1 1 d . U . . .
H5 H 0.413217 0.415645 0.514086 0.105 Uiso 1 1 calc R U . . .
C6 C 0.3150(11) 0.4486(7) 0.6495(6) 0.064(3) Uani 1 1 d . U . . .
C7 C 0.1223(11) 0.5140(7) 0.6330(6) 0.073(3) Uani 1 1 d . U . . .
H7 H 0.073669 0.566837 0.632104 0.087 Uiso 1 1 calc R U . . .
C8 C 0.0632(11) 0.4337(8) 0.6183(6) 0.082(3) Uani 1 1 d . U . . .
H8 H -0.023193 0.431051 0.607036 0.098 Uiso 1 1 calc R U . . .
C9 C 0.1361(12) 0.3569(7) 0.6208(6) 0.081(4) Uani 1 1 d . U . . .
H9 H 0.099369 0.300298 0.611741 0.097 Uiso 1 1 calc R U . . .
C10 C 0.2602(13) 0.3632(7) 0.6362(6) 0.080(3) Uani 1 1 d . U . . .
H10 H 0.310021 0.310953 0.637980 0.096 Uiso 1 1 calc R U . . .
C11 C 0.7244(12) 0.5827(7) 0.7205(7) 0.072(3) Uani 1 1 d . U . . .
C12 C 0.9002(11) 0.5284(7) 0.7797(6) 0.076(3) Uani 1 1 d . U . . .
H12 H 0.941854 0.479320 0.802814 0.091 Uiso 1 1 calc R U . . .
C13 C 0.9635(11) 0.6097(8) 0.7775(6) 0.077(3) Uani 1 1 d . U . . .
H13 H 1.044964 0.616668 0.797879 0.092 Uiso 1 1 calc R U . . .
C14 C 0.8979(11) 0.6805(7) 0.7431(6) 0.077(3) Uani 1 1 d . U . . .
H14 H 0.936898 0.737029 0.738020 0.092 Uiso 1 1 calc R U . . .
C15 C 0.7811(11) 0.6696(7) 0.7173(6) 0.073(3) Uani 1 1 d . U . . .
H15 H 0.736080 0.718854 0.697057 0.088 Uiso 1 1 calc R U . . .
C16 C 0.5788(12) 0.6135(7) 0.6191(7) 0.067(3) Uani 1 1 d . U . . .
C17 C 0.4299(12) 0.6795(7) 0.5419(8) 0.079(3) Uani 1 1 d . U . . .
H17 H 0.347567 0.701148 0.535503 0.095 Uiso 1 1 calc R U . . .
C18 C 0.4760(10) 0.4654(7) 0.8607(6) 0.069(3) Uani 1 1 d . U . . .
C19 C 0.4166(10) 0.5605(7) 0.8520(6) 0.070(3) Uani 1 1 d . U . . .
C20 C 0.3800(10) 0.3906(7) 0.8564(7) 0.086(3) Uani 1 1 d . U . . .
H20A H 0.329580 0.397788 0.809427 0.129 Uiso 1 1 calc R U . . .
H20B H 0.326018 0.393118 0.902198 0.129 Uiso 1 1 calc R U . . .
H20C H 0.422653 0.332961 0.854845 0.129 Uiso 1 1 calc R U . . .
C21 C 0.5576(11) 0.4535(7) 0.9323(6) 0.085(3) Uani 1 1 d . U . . .
H21A H 0.587974 0.391977 0.934420 0.128 Uiso 1 1 calc R U . . .
H21B H 0.508910 0.466423 0.978985 0.128 Uiso 1 1 calc R U . . .
H21C H 0.628487 0.494417 0.929382 0.128 Uiso 1 1 calc R U . . .
C22 C 0.2938(10) 0.5700(7) 0.8906(6) 0.082(3) Uani 1 1 d . U . . .
H22A H 0.262300 0.630600 0.882484 0.122 Uiso 1 1 calc R U . . .
H22B H 0.302834 0.558784 0.946312 0.122 Uiso 1 1 calc R U . . .
H22C H 0.235226 0.527014 0.868334 0.122 Uiso 1 1 calc R U . . .
C23 C 0.5049(10) 0.6349(7) 0.8783(6) 0.082(3) Uani 1 1 d . U . . .
H23A H 0.588232 0.623615 0.857484 0.123 Uiso 1 1 calc R U . . .
H23B H 0.508430 0.636180 0.935111 0.123 Uiso 1 1 calc R U . . .
H23C H 0.474452 0.692301 0.859032 0.123 Uiso 1 1 calc R U . . .
C24 C 0.5096(12) 0.6854(7) 0.4809(8) 0.087(4) Uani 1 1 d . U . . .
H24 H 0.483772 0.710698 0.433058 0.104 Uiso 1 1 calc R U . . .
C25 C 0.6293(13) 0.6535(7) 0.4904(8) 0.086(4) Uani 1 1 d . U . . .
H25 H 0.686844 0.657244 0.448668 0.104 Uiso 1 1 calc R U . . .
C26 C 0.6654(12) 0.6165(7) 0.5594(7) 0.077(3) Uani 1 1 d . U . . .
H26 H 0.746990 0.593612 0.566302 0.092 Uiso 1 1 calc R U . . .
B1 B 0.5014(13) 0.5126(9) 0.7310(8) 0.070(3) Uani 1 1 d . U . . .
B2 B 0.2023(11) 0.7653(7) 0.7060(7) 0.057(3) Uani 1 1 d D U . . .
H2A H 0.301(3) 0.785(4) 0.691(4) 0.069 Uiso 1 1 d D U . . .
H2B H 0.210(6) 0.723(4) 0.761(2) 0.069 Uiso 1 1 d D U . . .
H2C H 0.140(5) 0.823(3) 0.723(4) 0.069 Uiso 1 1 d D U . . .
H2D H 0.158(5) 0.726(4) 0.657(3) 0.069 Uiso 1 1 d D U . . .
Li1 Li 0.6912(19) 0.3965(12) 0.7552(11) 0.081(4) Uani 1 1 d . U . . .
Li2 Li 0.3231(17) 0.6340(11) 0.6913(12) 0.078(4) Uani 1 1 d . U . . .

loop_
_atom_site_aniso_label
_atom_site_aniso_U_11
_atom_site_aniso_U_22
_atom_site_aniso_U_33
_atom_site_aniso_U_23
_atom_site_aniso_U_13
_atom_site_aniso_U_12
O1 0.106(5) 0.044(4) 0.065(4) 0.001(4) 0.005(4) 0.005(4)
O2 0.100(5) 0.041(4) 0.066(4) -0.004(4) 0.002(4) 0.004(4)
N1 0.081(6) 0.046(6) 0.075(6) -0.002(4) 0.008(5) 0.004(5)
N2 0.090(7) 0.035(5) 0.085(6) 0.002(5) 0.003(5) 0.004(5)
N3 0.085(6) 0.054(5) 0.065(6) -0.005(5) 0.003(5) 0.010(5)
N4 0.089(6) 0.045(5) 0.067(6) 0.000(4) -0.005(5) -0.003(5)
N5 0.088(6) 0.052(5) 0.075(6) -0.007(5) -0.003(5) 0.012(5)
N6 0.099(6) 0.044(6) 0.073(6) 0.000(5) -0.002(5) 0.006(5)
C1 0.091(8) 0.041(7) 0.074(7) -0.001(6) 0.007(6) 0.007(6)
C2 0.104(8) 0.044(7) 0.090(8) -0.006(7) 0.003(8) 0.003(7)
C3 0.119(9) 0.052(8) 0.091(9) -0.007(7) 0.008(9) -0.007(8)
C4 0.123(11) 0.075(9) 0.076(9) -0.011(7) 0.001(7) 0.013(8)
C5 0.129(10) 0.063(8) 0.070(7) 0.001(7) 0.002(7) 0.013(7)
C6 0.084(7) 0.052(6) 0.057(7) -0.002(6) 0.004(6) 0.007(6)
C7 0.085(8) 0.053(7) 0.080(8) 0.000(6) -0.003(7) -0.002(6)
C8 0.099(8) 0.069(8) 0.078(8) 0.005(8) -0.001(7) -0.009(6)
C9 0.122(9) 0.040(6) 0.082(9) 0.009(7) -0.012(8) -0.014(7)
C10 0.113(8) 0.053(6) 0.075(8) -0.008(6) -0.020(8) -0.008(7)
C11 0.081(7) 0.051(7) 0.083(9) -0.002(6) 0.002(6) -0.002(6)
C12 0.094(9) 0.056(7) 0.077(9) -0.006(6) -0.003(7) 0.007(6)
C13 0.088(8) 0.065(7) 0.077(9) -0.012(7) 0.001(7) -0.001(6)
C14 0.087(8) 0.051(7) 0.092(9) -0.010(6) 0.006(7) -0.011(7)
C15 0.086(8) 0.047(6) 0.087(9) -0.003(6) 0.004(7) 0.000(6)
C16 0.090(8) 0.037(7) 0.073(8) -0.005(6) 0.003(6) -0.007(6)
C17 0.105(9) 0.045(7) 0.088(9) 0.004(7) 0.003(7) 0.009(7)
C18 0.088(8) 0.055(6) 0.065(7) -0.001(6) -0.001(6) -0.001(5)
C19 0.094(8) 0.056(6) 0.061(7) -0.008(6) 0.003(6) 0.004(6)
C20 0.105(9) 0.061(7) 0.092(9) 0.010(7) 0.001(7) -0.004(6)
C21 0.117(9) 0.071(8) 0.067(7) 0.000(6) -0.003(6) 0.021(7)
C22 0.096(7) 0.072(8) 0.077(8) -0.004(7) 0.011(7) 0.011(7)
C23 0.105(9) 0.055(6) 0.086(8) -0.007(6) 0.000(7) 0.001(6)
C24 0.115(10) 0.062(8) 0.084(9) 0.013(7) 0.012(8) 0.007(8)
C25 0.114(9) 0.062(8) 0.083(8) 0.005(7) 0.006(8) 0.010(8)
C26 0.111(9) 0.046(7) 0.075(8) 0.000(6) 0.009(7) -0.001(7)
B1 0.084(7) 0.061(8) 0.064(7) -0.003(5) 0.006(6) 0.004(5)
B2 0.075(9) 0.035(7) 0.061(9) 0.007(6) -0.012(8) -0.003(6)
Li1 0.101(10) 0.053(8) 0.088(9) -0.001(9) 0.001(8) 0.008(6)
Li2 0.096(9) 0.052(8) 0.086(11) -0.007(9) 0.001(7) 0.006(7)

loop_
_atom_type_symbol
_atom_type_description
_atom_type_scat_dispersion_real
_atom_type_scat_dispersion_imag
_atom_type_scat_source
C C 0.0019 0.0015 'International Tables Vol C Tables 4.2.6.8 and 6.1.1.4'
H H 0.0000 0.0000 'International Tables Vol C Tables 4.2.6.8 and 6.1.1.4'
B B 0.0004 0.0006 'International Tables Vol C Tables 4.2.6.8 and 6.1.1.4'
Li Li -0.0007 0.0001 'International Tables Vol C Tables 4.2.6.8 and 6.1.1.4'
N N 0.0037 0.0031 'International Tables Vol C Tables 4.2.6.8 and 6.1.1.4'
O O 0.0071 0.0057 'International Tables Vol C Tables 4.2.6.8 and 6.1.1.4'

loop_
_geom_angle_atom_site_label_1
_geom_angle_atom_site_label_2
_geom_angle_atom_site_label_3
_geom_angle
_geom_angle_site_symmetry_1
_geom_angle_site_symmetry_3
_geom_angle_publ_flag
C18 O1 B1 109.0(8) . . ?
C18 O1 Li1 141.1(8) . . ?
B1 O1 Li1 109.3(9) . . ?
C19 O2 B1 109.7(8) . . ?
C19 O2 Li2 140.4(8) . . ?
B1 O2 Li2 108.2(9) . . ?
C1 N1 B1 117.0(10) . . ?
C6 N1 C1 119.6(9) . . ?
C6 N1 B1 123.2(9) . . ?
C1 N2 C2 119.0(11) . . ?
C1 N2 Li1 127.0(10) . . ?
C2 N2 Li1 113.9(10) . . ?
C6 N3 Li2 115.2(9) . . ?
C7 N3 C6 119.9(9) . . ?
C7 N3 Li2 123.8(9) . . ?
C11 N4 C16 116.6(10) . . ?
C11 N4 B1 125.0(9) . . ?
C16 N4 B1 118.4(10) . . ?
C11 N5 Li1 115.2(9) . . ?
C12 N5 C11 118.6(10) . . ?
C12 N5 Li1 126.2(9) . . ?
C16 N6 C17 117.2(11) . . ?
C16 N6 Li2 126.8(10) . . ?
C17 N6 Li2 115.8(10) . . ?
N1 C1 C5 119.9(11) . . ?
N2 C1 N1 117.9(11) . . ?
N2 C1 C5 122.1(11) . . ?
N2 C2 H2 118.6 . . ?
N2 C2 C3 122.8(13) . . ?
C3 C2 H2 118.6 . . ?
C2 C3 H3 120.8 . . ?
C4 C3 C2 118.5(13) . . ?
C4 C3 H3 120.8 . . ?
C3 C4 H4 119.7 . . ?
C3 C4 C5 120.6(13) . . ?
C5 C4 H4 119.7 . . ?
C1 C5 H5 121.5 . . ?
C4 C5 C1 117.0(12) . . ?
C4 C5 H5 121.5 . . ?
N1 C6 C10 118.4(10) . . ?
N3 C6 N1 122.2(10) . . ?
N3 C6 C10 119.4(10) . . ?
N3 C7 H7 118.0 . . ?
N3 C7 C8 123.9(11) . . ?
C8 C7 H7 118.0 . . ?
C7 C8 H8 121.5 . . ?
C7 C8 C9 117.1(11) . . ?
C9 C8 H8 121.5 . . ?
C8 C9 H9 120.0 . . ?
C10 C9 C8 120.0(11) . . ?
C10 C9 H9 120.0 . . ?
C6 C10 H10 120.1 . . ?
C9 C10 C6 119.8(11) . . ?
C9 C10 H10 120.1 . . ?
N4 C11 C15 119.6(11) . . ?
N5 C11 N4 120.4(10) . . ?
N5 C11 C15 120.0(11) . . ?
N5 C12 H12 117.3 . . ?
N5 C12 C13 125.4(11) . . ?
C13 C12 H12 117.3 . . ?
C12 C13 H13 122.4 . . ?
C12 C13 C14 115.3(11) . . ?
C14 C13 H13 122.4 . . ?
C13 C14 H14 119.5 . . ?
C15 C14 C13 121.1(11) . . ?
C15 C14 H14 119.5 . . ?
C11 C15 H15 120.2 . . ?
C14 C15 C11 119.6(11) . . ?
C14 C15 H15 120.2 . . ?
N6 C16 N4 115.3(11) . . ?
N6 C16 C26 123.1(11) . . ?
C26 C16 N4 121.4(11) . . ?
N6 C17 H17 118.4 . . ?
C24 C17 N6 123.1(12) . . ?
C24 C17 H17 118.4 . . ?
O1 C18 C19 102.6(8) . . ?
O1 C18 C20 108.4(8) . . ?
O1 C18 C21 107.7(8) . . ?
C20 C18 C19 112.8(9) . . ?
C21 C18 C19 114.7(9) . . ?
C21 C18 C20 110.0(9) . . ?
O2 C19 C18 100.3(8) . . ?
O2 C19 C22 110.5(9) . . ?
O2 C19 C23 108.7(9) . . ?
C22 C19 C18 114.0(9) . . ?
C22 C19 C23 110.4(9) . . ?
C23 C19 C18 112.4(8) . . ?
C18 C20 H20A 109.5 . . ?
C18 C20 H20B 109.5 . . ?
C18 C20 H20C 109.5 . . ?
H20A C20 H20B 109.5 . . ?
H20A C20 H20C 109.5 . . ?
H20B C20 H20C 109.5 . . ?
C18 C21 H21A 109.5 . . ?
C18 C21 H21B 109.5 . . ?
C18 C21 H21C 109.5 . . ?
H21A C21 H21B 109.5 . . ?
H21A C21 H21C 109.5 . . ?
H21B C21 H21C 109.5 . . ?
C19 C22 H22A 109.5 . . ?
C19 C22 H22B 109.5 . . ?
C19 C22 H22C 109.5 . . ?
H22A C22 H22B 109.5 . . ?
H22A C22 H22C 109.5 . . ?
H22B C22 H22C 109.5 . . ?
C19 C23 H23A 109.5 . . ?
C19 C23 H23B 109.5 . . ?
C19 C23 H23C 109.5 . . ?
H23A C23 H23B 109.5 . . ?
H23A C23 H23C 109.5 . . ?
H23B C23 H23C 109.5 . . ?
C17 C24 H24 120.9 . . ?
C17 C24 C25 118.3(13) . . ?
C25 C24 H24 120.9 . . ?
C24 C25 H25 119.8 . . ?
C26 C25 C24 120.4(13) . . ?
C26 C25 H25 119.8 . . ?
C16 C26 H26 121.1 . . ?
C25 C26 C16 117.8(12) . . ?
C25 C26 H26 121.1 . . ?
O1 B1 O2 104.8(9) . . ?
O1 B1 N1 113.0(9) . . ?
O1 B1 N4 109.7(10) . . ?
O1 B1 Li1 40.3(6) . . ?
O1 B1 Li2 145.9(9) . . ?
O2 B1 N1 109.0(10) . . ?
O2 B1 N4 114.0(9) . . ?
O2 B1 Li1 144.9(9) . . ?
O2 B1 Li2 41.1(6) . . ?
N1 B1 Li1 93.3(8) . . ?
N1 B1 Li2 84.6(8) . . ?
N4 B1 N1 106.5(9) . . ?
N4 B1 Li1 83.4(8) . . ?
N4 B1 Li2 91.4(8) . . ?
Li1 B1 Li2 173.6(8) . . ?
H2A B2 H2B 105(4) . . ?
H2A B2 H2C 114(4) . . ?
H2A B2 H2D 111(4) . . ?
H2B B2 H2C 105(4) . . ?
H2B B2 H2D 112(4) . . ?
H2C B2 H2D 110(4) . . ?
Li1 B2 H2A 52(3) 4_656 . ?
Li1 B2 H2B 101(3) 4_656 . ?
Li1 B2 H2C 65(3) 4_656 . ?
Li1 B2 H2D 147(4) 4_656 . ?
Li1 B2 Li2 117.0(8) 4_656 . ?
Li2 B2 H2A 71(3) . . ?
Li2 B2 H2B 66(3) . . ?
Li2 B2 H2C 170(3) . . ?
Li2 B2 H2D 74(3) . . ?
O1 Li1 N2 97.7(9) . . ?
O1 Li1 N5 88.0(8) . . ?
O1 Li1 B1 30.4(5) . . ?
O1 Li1 B2 134.6(10) . 4_646 ?
N2 Li1 B1 71.5(7) . . ?
N2 Li1 B2 109.4(8) . 4_646 ?
N5 Li1 N2 103.0(9) . . ?
N5 Li1 B1 79.5(7) . . ?
N5 Li1 B2 118.9(10) . 4_646 ?
B2 Li1 B1 159.7(10) 4_646 . ?
O2 Li2 N3 89.7(8) . . ?
O2 Li2 N6 100.3(9) . . ?
O2 Li2 B1 30.7(4) . . ?
O2 Li2 B2 128.9(10) . . ?
O2 Li2 H2A 126.1(19) . . ?
O2 Li2 H2B 101.7(13) . . ?
O2 Li2 H2D 148.4(18) . . ?
N3 Li2 N6 97.5(9) . . ?
N3 Li2 B1 80.6(7) . . ?
N3 Li2 B2 119.7(9) . . ?
N3 Li2 H2A 141.4(17) . . ?
N3 Li2 H2B 118.5(19) . . ?
N3 Li2 H2D 94.5(13) . . ?
N6 Li2 B1 72.7(7) . . ?
N6 Li2 B2 114.3(9) . . ?
N6 Li2 H2A 90.1(13) . . ?
N6 Li2 H2B 137.5(16) . . ?
N6 Li2 H2D 110.1(18) . . ?
B1 Li2 H2A 137.3(15) . . ?
B1 Li2 H2B 131.7(13) . . ?
B1 Li2 H2D 174.7(15) . . ?
B2 Li2 B1 155.6(9) . . ?
B2 Li2 H2A 28.1(7) . . ?
B2 Li2 H2B 28.6(7) . . ?
B2 Li2 H2D 27.9(7) . . ?
H2A Li2 H2B 47.8(14) . . ?
H2A Li2 H2D 47.9(14) . . ?
H2B Li2 H2D 49.4(13) . . ?

loop_
_geom_bond_atom_site_label_1
_geom_bond_atom_site_label_2
_geom_bond_distance
_geom_bond_site_symmetry_2
_geom_bond_publ_flag
O1 C18 1.443(12) . ?
O1 B1 1.455(15) . ?
O1 Li1 1.86(2) . ?
O2 C19 1.450(11) . ?
O2 B1 1.469(14) . ?
O2 Li2 1.89(2) . ?
N1 C1 1.392(12) . ?
N1 C6 1.376(12) . ?
N1 B1 1.610(15) . ?
N2 C1 1.317(12) . ?
N2 C2 1.346(13) . ?
N2 Li1 2.06(2) . ?
N3 C6 1.342(12) . ?
N3 C7 1.328(12) . ?
N3 Li2 2.04(2) . ?
N4 C11 1.377(13) . ?
N4 C16 1.433(13) . ?
N4 B1 1.580(15) . ?
N5 C11 1.340(13) . ?
N5 C12 1.332(13) . ?
N5 Li1 2.04(2) . ?
N6 C16 1.340(13) . ?
N6 C17 1.360(13) . ?
N6 Li2 2.04(2) . ?
C1 C5 1.424(15) . ?
C2 H2 0.9500 . ?
C2 C3 1.380(14) . ?
C3 H3 0.9500 . ?
C3 C4 1.361(15) . ?
C4 H4 0.9500 . ?
C4 C5 1.392(14) . ?
C5 H5 0.9500 . ?
C6 C10 1.429(14) . ?
C7 H7 0.9500 . ?
C7 C8 1.386(14) . ?
C8 H8 0.9500 . ?
C8 C9 1.394(14) . ?
C9 H9 0.9500 . ?
C9 C10 1.364(14) . ?
C10 H10 0.9500 . ?
C11 C15 1.440(13) . ?
C12 H12 0.9500 . ?
C12 C13 1.397(14) . ?
C13 H13 0.9500 . ?
C13 C14 1.407(14) . ?
C14 H14 0.9500 . ?
C14 C15 1.343(13) . ?
C15 H15 0.9500 . ?
C16 C26 1.387(14) . ?
C17 H17 0.9500 . ?
C17 C24 1.359(14) . ?
C18 C19 1.571(14) . ?
C18 C20 1.528(14) . ?
C18 C21 1.524(14) . ?
C19 C22 1.485(14) . ?
C19 C23 1.534(13) . ?
C20 H20A 0.9800 . ?
C20 H20B 0.9800 . ?
C20 H20C 0.9800 . ?
C21 H21A 0.9800 . ?
C21 H21B 0.9800 . ?
C21 H21C 0.9800 . ?
C22 H22A 0.9800 . ?
C22 H22B 0.9800 . ?
C22 H22C 0.9800 . ?
C23 H23A 0.9800 . ?
C23 H23B 0.9800 . ?
C23 H23C 0.9800 . ?
C24 H24 0.9500 . ?
C24 C25 1.383(14) . ?
C25 H25 0.9500 . ?
C25 C26 1.369(14) . ?
C26 H26 0.9500 . ?
B1 Li1 2.72(2) . ?
B1 Li2 2.73(2) . ?
B2 H2A 1.14(3) . ?
B2 H2B 1.14(3) . ?
B2 H2C 1.14(3) . ?
B2 H2D 1.14(3) . ?
B2 Li1 2.37(2) 4_656 ?
B2 Li2 2.37(2) . ?
Li2 H2A 2.28(7) . ?
Li2 H2B 2.17(7) . ?
Li2 H2D 2.33(7) . ?

loop_
_geom_torsion_atom_site_label_1
_geom_torsion_atom_site_label_2
_geom_torsion_atom_site_label_3
_geom_torsion_atom_site_label_4
_geom_torsion
_geom_torsion_site_symmetry_1
_geom_torsion_site_symmetry_2
_geom_torsion_site_symmetry_3
_geom_torsion_site_symmetry_4
_geom_torsion_publ_flag
O1 C18 C19 O2 35.9(9) . . . . ?
O1 C18 C19 C22 154.0(9) . . . . ?
O1 C18 C19 C23 -79.4(10) . . . . ?
N1 C1 C5 C4 175.5(9) . . . . ?
N1 C6 C10 C9 -178.6(10) . . . . ?
N2 C1 C5 C4 -1.4(16) . . . . ?
N2 C2 C3 C4 -1.5(17) . . . . ?
N3 C6 C10 C9 1.4(16) . . . . ?
N3 C7 C8 C9 0.7(17) . . . . ?
N4 C11 C15 C14 -177.7(10) . . . . ?
N4 C16 C26 C25 175.9(9) . . . . ?
N5 C11 C15 C14 2.7(17) . . . . ?
N5 C12 C13 C14 0.3(17) . . . . ?
N6 C16 C26 C25 0.7(16) . . . . ?
N6 C17 C24 C25 0.3(18) . . . . ?
C1 N1 C6 N3 -130.8(10) . . . . ?
C1 N1 C6 C10 49.1(13) . . . . ?
C1 N1 B1 O1 -73.2(12) . . . . ?
C1 N1 B1 O2 170.7(9) . . . . ?
C1 N1 B1 N4 47.3(12) . . . . ?
C1 N1 B1 Li1 -36.8(10) . . . . ?
C1 N1 B1 Li2 137.2(9) . . . . ?
C1 N2 C2 C3 0.7(15) . . . . ?
C2 N2 C1 N1 -176.3(9) . . . . ?
C2 N2 C1 C5 0.7(15) . . . . ?
C2 C3 C4 C5 0.7(18) . . . . ?
C3 C4 C5 C1 0.7(17) . . . . ?
C6 N1 C1 N2 -152.3(10) . . . . ?
C6 N1 C1 C5 30.6(14) . . . . ?
C6 N1 B1 O1 111.1(12) . . . . ?
C6 N1 B1 O2 -5.0(14) . . . . ?
C6 N1 B1 N4 -128.5(10) . . . . ?
C6 N1 B1 Li1 147.5(9) . . . . ?
C6 N1 B1 Li2 -38.6(10) . . . . ?
C6 N3 C7 C8 0.5(17) . . . . ?
C7 N3 C6 N1 178.4(10) . . . . ?
C7 N3 C6 C10 -1.5(15) . . . . ?
C7 C8 C9 C10 -0.8(17) . . . . ?
C8 C9 C10 C6 -0.1(17) . . . . ?
C11 N4 C16 N6 -144.9(9) . . . . ?
C11 N4 C16 C26 39.6(13) . . . . ?
C11 N4 B1 O1 -11.4(15) . . . . ?
C11 N4 B1 O2 105.8(12) . . . . ?
C11 N4 B1 N1 -134.0(10) . . . . ?
C11 N4 B1 Li1 -42.5(11) . . . . ?
C11 N4 B1 Li2 141.3(10) . . . . ?
C11 N5 C12 C13 -1.5(17) . . . . ?
C12 N5 C11 N4 -179.6(10) . . . . ?
C12 N5 C11 C15 0.0(16) . . . . ?
C12 C13 C14 C15 2.4(16) . . . . ?
C13 C14 C15 C11 -3.9(17) . . . . ?
C16 N4 C11 N5 -137.7(10) . . . . ?
C16 N4 C11 C15 42.7(14) . . . . ?
C16 N4 B1 O1 167.2(9) . . . . ?
C16 N4 B1 O2 -75.6(12) . . . . ?
C16 N4 B1 N1 44.6(12) . . . . ?
C16 N4 B1 Li1 136.1(9) . . . . ?
C16 N4 B1 Li2 -40.1(10) . . . . ?
C16 N6 C17 C24 -0.5(16) . . . . ?
C17 N6 C16 N4 -175.5(8) . . . . ?
C17 N6 C16 C26 0.0(15) . . . . ?
C17 C24 C25 C26 0.5(17) . . . . ?
C18 O1 B1 O2 11.7(11) . . . . ?
C18 O1 B1 N1 -106.9(10) . . . . ?
C18 O1 B1 N4 134.5(9) . . . . ?
C18 O1 B1 Li1 -173.1(11) . . . . ?
C18 O1 B1 Li2 9.4(19) . . . . ?
C18 O1 Li1 N2 139.3(11) . . . . ?
C18 O1 Li1 N5 -117.8(12) . . . . ?
C18 O1 Li1 B1 169.6(16) . . . . ?
C18 O1 Li1 B2 12(2) . . . 4_646 ?
C19 O2 B1 O1 13.4(11) . . . . ?
C19 O2 B1 N1 134.6(9) . . . . ?
C19 O2 B1 N4 -106.6(11) . . . . ?
C19 O2 B1 Li1 7.9(18) . . . . ?
C19 O2 B1 Li2 -168.5(11) . . . . ?
C19 O2 Li2 N3 -125.3(12) . . . . ?
C19 O2 Li2 N6 137.2(11) . . . . ?
C19 O2 Li2 B1 162.9(16) . . . . ?
C19 O2 Li2 B2 4(2) . . . . ?
C20 C18 C19 O2 -80.5(11) . . . . ?
C20 C18 C19 C22 37.6(13) . . . . ?
C20 C18 C19 C23 164.3(9) . . . . ?
C21 C18 C19 O2 152.5(9) . . . . ?
C21 C18 C19 C22 -89.4(11) . . . . ?
C21 C18 C19 C23 37.2(13) . . . . ?
C24 C25 C26 C16 -0.9(16) . . . . ?
B1 O1 C18 C19 -29.8(10) . . . . ?
B1 O1 C18 C20 89.7(10) . . . . ?
B1 O1 C18 C21 -151.3(9) . . . . ?
B1 O1 Li1 N2 -30.4(10) . . . . ?
B1 O1 Li1 N5 72.5(9) . . . . ?
B1 O1 Li1 B2 -157.4(13) . . . 4_646 ?
B1 O2 C19 C18 -30.3(10) . . . . ?
B1 O2 C19 C22 -151.0(9) . . . . ?
B1 O2 C19 C23 87.7(10) . . . . ?
B1 O2 Li2 N3 71.8(9) . . . . ?
B1 O2 Li2 N6 -25.8(10) . . . . ?
B1 O2 Li2 B2 -159.0(11) . . . . ?
B1 N1 C1 N2 31.8(12) . . . . ?
B1 N1 C1 C5 -145.3(10) . . . . ?
B1 N1 C6 N3 44.8(15) . . . . ?
B1 N1 C6 C10 -135.2(10) . . . . ?
B1 N4 C11 N5 40.9(16) . . . . ?
B1 N4 C11 C15 -138.7(11) . . . . ?
B1 N4 C16 N6 36.4(12) . . . . ?
B1 N4 C16 C26 -139.1(10) . . . . ?
Li1 O1 C18 C19 160.5(12) . . . . ?
Li1 O1 C18 C20 -80.0(15) . . . . ?
Li1 O1 C18 C21 39.0(16) . . . . ?
Li1 O1 B1 O2 -175.2(9) . . . . ?
Li1 O1 B1 N1 66.3(12) . . . . ?
Li1 O1 B1 N4 -52.3(11) . . . . ?
Li1 O1 B1 Li2 -177.4(15) . . . . ?
Li1 N2 C1 N1 1.0(14) . . . . ?
Li1 N2 C1 C5 178.1(10) . . . . ?
Li1 N2 C2 C3 -176.9(10) . . . . ?
Li1 N5 C11 N4 -1.5(15) . . . . ?
Li1 N5 C11 C15 178.0(9) . . . . ?
Li1 N5 C12 C13 -179.3(10) . . . . ?
Li2 O2 C19 C18 166.9(12) . . . . ?
Li2 O2 C19 C22 46.3(16) . . . . ?
Li2 O2 C19 C23 -75.0(15) . . . . ?
Li2 O2 B1 O1 -178.1(9) . . . . ?
Li2 O2 B1 N1 -56.8(11) . . . . ?
Li2 O2 B1 N4 62.0(12) . . . . ?
Li2 O2 B1 Li1 176.5(14) . . . . ?
Li2 N3 C6 N1 -13.1(14) . . . . ?
Li2 N3 C6 C10 167.0(10) . . . . ?
Li2 N3 C7 C8 -167.0(10) . . . . ?
Li2 N6 C16 N4 -1.2(14) . . . . ?
Li2 N6 C16 C26 174.3(9) . . . . ?
Li2 N6 C17 C24 -175.4(10) . . . . ?
